data_4328454
loop_
_publ_author_name
'Alexander Himmelspach'
'Guido J. Rei\&s'
'Maik Finze'

_publ_contact_author_address
;    Institut f\"ur Anorganische Chemie
     Julius-Maximilians-Universit\"at W\"urzburg
     Am Hubland
     D-97074 W\"urzburg
     Germany
;
_publ_contact_author_email maik.finze@uni-wuerzburg.de
_publ_contact_author_fax '049 931 31 85857'
_publ_contact_author_name 'Maik Finze'
_publ_contact_author_phone '049 931 31 84605'
_publ_section_title
;
 Microwave-Assisted Kumada-Type Cross-Coupling Reactions of Iodinated
 Carba-closo-dodecaborate Anions
;
_journal_name_full 'Inorganic Chemistry'
_journal_page_first 2679
_journal_page_last 2688
_journal_paper_doi 10.1021/ic202638k
_journal_volume 51
_journal_year 2012
_chemical_formula_moiety 'C7 H16 B11, C8 H20 N'
_chemical_formula_sum 'C15 H36 B11 N'
_chemical_formula_weight 349.36
_chemical_name_systematic
; 
 ? 
;
_space_group_IT_number 61
_symmetry_cell_setting orthorhombic
_symmetry_space_group_name_Hall '-P 2ac 2ab'
_symmetry_space_group_name_H-M 'P b c a'
_atom_sites_solution_hydrogens geom
_atom_sites_solution_primary direct
_atom_sites_solution_secondary difmap
_audit_creation_method SHELXL-97
_cell_angle_alpha 90.00
_cell_angle_beta 90.00
_cell_angle_gamma 90.00
_cell_formula_units_Z 8
_cell_length_a 10.2163(3)
_cell_length_b 17.0365(6)
_cell_length_c 26.2239(10)
_cell_measurement_reflns_used 47127
_cell_measurement_temperature 290(2)
_cell_measurement_theta_max 26.9
_cell_measurement_theta_min 3.7
_cell_volume 4564.3(3)
_computing_cell_refinement
;
CrysAlisPro, Oxford Diffraction Ltd.,
Version 1.171.33.52 (release 06-11-2009 CrysAlis171 .NET)
;
_computing_data_collection
;
CrysAlisPro, Oxford Diffraction Ltd.,
Version 1.171.33.52 (release 06-11-2009 CrysAlis171 .NET)
;
_computing_data_reduction
;
CrysAlisPro, Oxford Diffraction Ltd.,
Version 1.171.33.52 (release 06-11-2009 CrysAlis171 .NET)
;
_computing_structure_refinement 'SHELXL-97 (Sheldrick, 2008)'
_computing_structure_solution 'SHELXS-97 (Sheldrick, 2008)'
_diffrn_ambient_temperature 290(2)
_diffrn_detector_area_resol_mean 16.2711
_diffrn_measured_fraction_theta_full 0.991
_diffrn_measured_fraction_theta_max 0.991
_diffrn_measurement_device_type 'Xcalibur, Eos'
_diffrn_measurement_method '\w scans'
_diffrn_radiation_monochromator graphite
_diffrn_radiation_source 'fine-focus sealed tube'
_diffrn_radiation_type MoK\a
_diffrn_radiation_wavelength 0.71073
_diffrn_reflns_av_R_equivalents 0.0648
_diffrn_reflns_av_sigmaI/netI 0.0236
_diffrn_reflns_limit_h_max 12
_diffrn_reflns_limit_h_min -12
_diffrn_reflns_limit_k_max 20
_diffrn_reflns_limit_k_min -20
_diffrn_reflns_limit_l_max 31
_diffrn_reflns_limit_l_min -31
_diffrn_reflns_number 56490
_diffrn_reflns_theta_full 25.00
_diffrn_reflns_theta_max 25.00
_diffrn_reflns_theta_min 5.15
_diffrn_standards_decay_% 0
_exptl_absorpt_coefficient_mu 0.050
_exptl_absorpt_correction_type none
_exptl_crystal_colour colourless
_exptl_crystal_density_diffrn 1.017
_exptl_crystal_description isometric
_exptl_crystal_F_000 1504
_exptl_crystal_size_max 0.33
_exptl_crystal_size_mid 0.30
_exptl_crystal_size_min 0.26
_refine_diff_density_max 0.198
_refine_diff_density_min -0.179
_refine_diff_density_rms 0.030
_refine_ls_extinction_method none
_refine_ls_goodness_of_fit_ref 1.036
_refine_ls_hydrogen_treatment mixed
_refine_ls_matrix_type full
_refine_ls_number_parameters 344
_refine_ls_number_reflns 3986
_refine_ls_number_restraints 0
_refine_ls_restrained_S_all 1.036
_refine_ls_R_factor_all 0.0835
_refine_ls_R_factor_gt 0.0579
_refine_ls_shift/su_max 0.000
_refine_ls_shift/su_mean 0.000
_refine_ls_structure_factor_coef Fsqd
_refine_ls_weighting_details 'calc w=1/[\s^2^(Fo^2^)+(0.0100P)^2^+3.0000P] where P=(Fo^2^+2Fc^2^)/3'
_refine_ls_weighting_scheme calc
_refine_ls_wR_factor_gt 0.1040
_refine_ls_wR_factor_ref 0.1104
_reflns_number_gt 2832
_reflns_number_total 3986
_reflns_threshold_expression >2sigma(I)
_cod_data_source_file ic202638k_si_001_2.cif
_cod_data_source_block et4n_phcb11h11
_cod_database_code 4328454

loop_
_symmetry_equiv_pos_as_xyz
'x, y, z'
'-x+1/2, -y, z+1/2'
'-x, y+1/2, -z+1/2'
'x+1/2, -y+1/2, -z'
'-x, -y, -z'
'x-1/2, y, -z-1/2'
'x, -y-1/2, z-1/2'
'-x-1/2, y-1/2, z'

loop_
_atom_site_label
_atom_site_type_symbol
_atom_site_fract_x
_atom_site_fract_y
_atom_site_fract_z
_atom_site_U_iso_or_equiv
_atom_site_adp_type
_atom_site_occupancy
_atom_site_symmetry_multiplicity
_atom_site_calc_flag
_atom_site_refinement_flags
C1 C 0.8214(2) 0.17957(14) 0.30195(9) 0.0599(6) Uani 1 1 d .
H1 H 0.900(2) 0.1794(13) 0.2816(8) 0.067(6) Uiso 1 1 d .
B2 B 0.8265(2) 0.22958(15) 0.35772(11) 0.0552(7) Uani 1 1 d .
H2 H 0.913(2) 0.2602(12) 0.3684(7) 0.063(6) Uiso 1 1 d .
B3 B 0.7343(2) 0.26431(16) 0.30553(10) 0.0569(7) Uani 1 1 d .
H3 H 0.767(2) 0.3171(13) 0.2845(8) 0.072(6) Uiso 1 1 d .
B4 B 0.6740(2) 0.18179(19) 0.27181(10) 0.0597(7) Uani 1 1 d .
H4 H 0.669(2) 0.1840(13) 0.2305(9) 0.077(7) Uiso 1 1 d .
B5 B 0.7310(2) 0.09627(17) 0.30317(10) 0.0584(7) Uani 1 1 d .
H5 H 0.762(2) 0.0471(12) 0.2818(7) 0.062(6) Uiso 1 1 d .
B6 B 0.8247(2) 0.12584(15) 0.35644(11) 0.0535(6) Uani 1 1 d .
H6 H 0.911(2) 0.0930(12) 0.3656(7) 0.063(6) Uiso 1 1 d .
B7 B 0.6651(2) 0.26329(13) 0.36738(9) 0.0426(5) Uani 1 1 d .
H7 H 0.6438(17) 0.3192(11) 0.3897(7) 0.050(5) Uiso 1 1 d .
B8 B 0.5707(2) 0.23327(13) 0.31378(8) 0.0421(5) Uani 1 1 d .
H8 H 0.4882(17) 0.2689(10) 0.2994(6) 0.045(5) Uiso 1 1 d .
B9 B 0.5685(2) 0.12861(13) 0.31239(8) 0.0419(5) Uani 1 1 d .
H9 H 0.4829(17) 0.0961(10) 0.2971(6) 0.043(5) Uiso 1 1 d .
B10 B 0.6619(2) 0.09415(13) 0.36497(9) 0.0436(5) Uani 1 1 d .
H10 H 0.6384(18) 0.0398(11) 0.3837(7) 0.050(5) Uiso 1 1 d .
B11 B 0.7218(2) 0.17715(14) 0.39884(9) 0.0436(5) Uani 1 1 d .
H11 H 0.7398(19) 0.1758(11) 0.4396(7) 0.056(5) Uiso 1 1 d .
B12 B 0.56104(18) 0.17952(12) 0.37202(7) 0.0330(4) Uani 1 1 d .
C2 C 0.43117(16) 0.18075(10) 0.40494(6) 0.0340(4) Uani 1 1 d .
C3 C 0.30794(17) 0.17966(11) 0.38233(8) 0.0404(4) Uani 1 1 d .
H3A H 0.3044(17) 0.1735(10) 0.3464(7) 0.041(5) Uiso 1 1 d .
C4 C 0.1936(2) 0.18076(12) 0.41088(11) 0.0581(6) Uani 1 1 d .
H4A H 0.115(2) 0.1778(12) 0.3942(8) 0.060(6) Uiso 1 1 d .
C5 C 0.2003(3) 0.18387(15) 0.46323(12) 0.0762(8) Uani 1 1 d .
H5A H 0.117(3) 0.1882(15) 0.4825(10) 0.096(8) Uiso 1 1 d .
C6 C 0.3200(3) 0.18542(17) 0.48639(10) 0.0798(8) Uani 1 1 d .
H6A H 0.329(3) 0.1867(16) 0.5239(11) 0.109(9) Uiso 1 1 d .
C7 C 0.4329(2) 0.18405(14) 0.45789(8) 0.0558(5) Uani 1 1 d .
H7A H 0.517(2) 0.1854(13) 0.4739(8) 0.065(7) Uiso 1 1 d .
N1 N 0.25530(15) 0.43172(8) 0.37388(5) 0.0386(3) Uani 1 1 d .
C10 C 0.1897(2) 0.36874(11) 0.34158(9) 0.0466(5) Uani 1 1 d .
H10A H 0.262(2) 0.3413(12) 0.3245(8) 0.061(6) Uiso 1 1 d .
H10B H 0.1514(19) 0.3315(12) 0.3670(7) 0.055(6) Uiso 1 1 d .
C11 C 0.0881(2) 0.39800(14) 0.30477(9) 0.0645(6) Uani 1 1 d .
H11A H 0.0181 0.4225 0.3233 0.097 Uiso 1 1 calc R
H11B H 0.0542 0.3547 0.2854 0.097 Uiso 1 1 calc R
H11C H 0.1270 0.4355 0.2821 0.097 Uiso 1 1 calc R
C12 C 0.3229(2) 0.49163(11) 0.34040(9) 0.0456(5) Uani 1 1 d .
H12A H 0.249(2) 0.5166(11) 0.3218(7) 0.052(6) Uiso 1 1 d .
H12B H 0.3603(19) 0.5283(12) 0.3645(8) 0.055(6) Uiso 1 1 d .
C13 C 0.4254(2) 0.45979(14) 0.30479(9) 0.0681(7) Uani 1 1 d .
H13A H 0.4913 0.4328 0.3241 0.102 Uiso 1 1 calc R
H13B H 0.4648 0.5023 0.2863 0.102 Uiso 1 1 calc R
H13C H 0.3854 0.4239 0.2812 0.102 Uiso 1 1 calc R
C14 C 0.1551(2) 0.47601(12) 0.40488(9) 0.0505(5) Uani 1 1 d .
H14A H 0.202(2) 0.5129(13) 0.4216(8) 0.061(7) Uiso 1 1 d .
H14B H 0.100(2) 0.5033(12) 0.3795(8) 0.056(6) Uiso 1 1 d .
C15 C 0.0757(3) 0.42699(16) 0.44129(10) 0.0885(9) Uani 1 1 d .
H15A H 0.0300 0.3869 0.4227 0.133 Uiso 1 1 calc R
H15B H 0.0135 0.4598 0.4586 0.133 Uiso 1 1 calc R
H15C H 0.1328 0.4030 0.4658 0.133 Uiso 1 1 calc R
C16 C 0.3531(3) 0.38917(13) 0.40769(10) 0.0585(6) Uani 1 1 d .
H16A H 0.413(2) 0.3595(14) 0.3840(9) 0.077(8) Uiso 1 1 d .
H16B H 0.301(2) 0.3484(13) 0.4261(8) 0.067(7) Uiso 1 1 d .
C17 C 0.4280(3) 0.44156(16) 0.44399(11) 0.0943(10) Uani 1 1 d .
H17A H 0.4728 0.4815 0.4250 0.142 Uiso 1 1 calc R
H17B H 0.4906 0.4107 0.4625 0.142 Uiso 1 1 calc R
H17C H 0.3681 0.4656 0.4675 0.142 Uiso 1 1 calc R

loop_
_atom_site_aniso_label
_atom_site_aniso_U_11
_atom_site_aniso_U_22
_atom_site_aniso_U_33
_atom_site_aniso_U_23
_atom_site_aniso_U_13
_atom_site_aniso_U_12
C1 0.0361(11) 0.0747(15) 0.0689(14) -0.0020(13) 0.0165(10) 0.0008(11)
B2 0.0324(12) 0.0541(15) 0.0790(18) -0.0032(13) -0.0037(12) -0.0046(11)
B3 0.0429(13) 0.0584(16) 0.0694(17) 0.0171(13) 0.0105(13) -0.0042(12)
B4 0.0486(13) 0.0879(19) 0.0425(13) 0.0003(14) 0.0104(11) 0.0017(15)
B5 0.0428(13) 0.0651(16) 0.0672(17) -0.0236(14) 0.0104(12) 0.0074(12)
B6 0.0309(12) 0.0505(14) 0.0790(18) -0.0044(13) -0.0020(12) 0.0092(11)
B7 0.0347(11) 0.0375(12) 0.0555(14) -0.0008(10) -0.0026(11) -0.0012(9)
B8 0.0365(11) 0.0487(13) 0.0410(13) 0.0091(10) 0.0007(10) 0.0026(10)
B9 0.0354(11) 0.0490(13) 0.0412(13) -0.0103(10) 0.0008(10) 0.0015(10)
B10 0.0362(11) 0.0358(12) 0.0587(15) -0.0001(11) -0.0030(11) 0.0055(9)
B11 0.0369(11) 0.0459(12) 0.0481(13) -0.0020(11) -0.0113(10) 0.0032(10)
B12 0.0314(10) 0.0326(10) 0.0351(10) -0.0010(9) -0.0042(8) 0.0024(9)
C2 0.0388(9) 0.0264(8) 0.0367(9) 0.0035(8) 0.0008(8) 0.0039(8)
C3 0.0370(10) 0.0311(9) 0.0532(12) 0.0007(9) 0.0006(9) -0.0021(8)
C4 0.0371(11) 0.0353(10) 0.102(2) 0.0045(13) 0.0084(12) 0.0035(10)
C5 0.0725(17) 0.0608(15) 0.095(2) 0.0115(15) 0.0469(17) 0.0155(14)
C6 0.096(2) 0.0924(19) 0.0506(15) 0.0064(14) 0.0278(15) 0.0243(18)
C7 0.0585(13) 0.0681(14) 0.0409(11) 0.0008(11) 0.0041(11) 0.0123(13)
N1 0.0447(8) 0.0283(7) 0.0429(8) 0.0020(7) -0.0017(8) 0.0049(6)
C10 0.0521(12) 0.0332(10) 0.0545(13) -0.0006(9) -0.0030(11) -0.0028(10)
C11 0.0659(14) 0.0594(14) 0.0682(15) -0.0044(12) -0.0172(12) -0.0046(12)
C12 0.0480(12) 0.0338(10) 0.0551(13) 0.0011(9) 0.0034(11) -0.0023(9)
C13 0.0629(14) 0.0636(14) 0.0777(16) -0.0026(13) 0.0232(13) -0.0047(12)
C14 0.0609(14) 0.0415(12) 0.0492(13) 0.0019(10) 0.0091(11) 0.0058(11)
C15 0.102(2) 0.0845(19) 0.0789(19) 0.0153(15) 0.0410(17) 0.0066(17)
C16 0.0645(15) 0.0470(13) 0.0641(15) 0.0052(12) -0.0195(13) 0.0101(12)
C17 0.103(2) 0.0781(19) 0.102(2) -0.0026(16) -0.0579(18) 0.0069(17)

loop_
_atom_type_symbol
_atom_type_description
_atom_type_scat_dispersion_real
_atom_type_scat_dispersion_imag
_atom_type_scat_source
C C 0.0033 0.0016 'International Tables Vol C Tables 4.2.6.8 and 6.1.1.4'
H H 0.0000 0.0000 'International Tables Vol C Tables 4.2.6.8 and 6.1.1.4'
B B 0.0013 0.0007 'International Tables Vol C Tables 4.2.6.8 and 6.1.1.4'
N N 0.0061 0.0033 'International Tables Vol C Tables 4.2.6.8 and 6.1.1.4'

loop_
_geom_angle_atom_site_label_1
_geom_angle_atom_site_label_2
_geom_angle_atom_site_label_3
_geom_angle
B2 C1 B5 114.97(18)
B2 C1 B6 62.84(14)
B5 C1 B6 62.80(15)
B2 C1 B3 62.67(15)
B5 C1 B3 115.18(16)
B6 C1 B3 114.97(17)
B2 C1 B4 114.68(17)
B5 C1 B4 62.90(16)
B6 C1 B4 114.87(17)
B3 C1 B4 62.82(16)
B2 C1 H1 117.0(13)
B5 C1 H1 117.5(13)
B6 C1 H1 116.6(13)
B3 C1 H1 118.0(13)
B4 C1 H1 118.7(12)
C1 B2 B11 104.75(17)
C1 B2 B3 58.80(15)
B11 B2 B3 108.70(16)
C1 B2 B7 105.00(17)
B11 B2 B7 60.64(13)
B3 B2 B7 60.20(14)
C1 B2 B6 58.69(15)
B11 B2 B6 59.89(14)
B3 B2 B6 108.36(19)
B7 B2 B6 108.54(17)
C1 B2 H2 119.9(11)
B11 B2 H2 126.3(11)
B3 B2 H2 118.9(11)
B7 B2 H2 125.4(11)
B6 B2 H2 120.2(11)
C1 B3 B2 58.53(14)
C1 B3 B8 104.36(17)
B2 B3 B8 108.05(17)
C1 B3 B7 104.57(17)
B2 B3 B7 59.92(14)
B8 B3 B7 60.44(12)
C1 B3 B4 58.66(14)
B2 B3 B4 107.87(18)
B8 B3 B4 59.64(14)
B7 B3 B4 108.10(17)
C1 B3 H3 120.4(11)
B2 B3 H3 119.8(11)
B8 B3 H3 126.2(11)
B7 B3 H3 125.8(11)
B4 B3 H3 120.1(11)
C1 B4 B8 104.56(17)
C1 B4 B9 104.44(18)
B8 B4 B9 60.80(12)
C1 B4 B5 58.36(14)
B8 B4 B5 108.46(17)
B9 B4 B5 59.91(14)
C1 B4 B3 58.52(14)
B8 B4 B3 60.04(14)
B9 B4 B3 108.59(17)
B5 B4 B3 107.87(18)
C1 B4 H4 120.4(12)
B8 B4 H4 125.4(12)
B9 B4 H4 126.3(12)
B5 B4 H4 120.5(12)
B3 B4 H4 119.1(12)
C1 B5 B9 104.71(18)
C1 B5 B6 58.70(14)
B9 B5 B6 108.19(17)
C1 B5 B10 104.61(17)
B9 B5 B10 60.36(13)
B6 B5 B10 59.84(14)
C1 B5 B4 58.74(15)
B9 B5 B4 59.88(14)
B6 B5 B4 108.09(19)
B10 B5 B4 108.13(17)
C1 B5 H5 119.4(11)
B9 B5 H5 127.0(11)
B6 B5 H5 118.9(11)
B10 B5 H5 126.1(11)
B4 B5 H5 120.3(11)
C1 B6 B11 104.59(16)
C1 B6 B10 104.68(17)
B11 B6 B10 60.60(13)
C1 B6 B2 58.47(15)
B11 B6 B2 59.90(14)
B10 B6 B2 108.30(16)
C1 B6 B5 58.50(15)
B11 B6 B5 108.49(16)
B10 B6 B5 60.12(14)
B2 B6 B5 107.81(19)
C1 B6 H6 119.1(11)
B11 B6 H6 127.5(11)
B10 B6 H6 126.0(11)
B2 B6 H6 120.6(11)
B5 B6 H6 118.3(11)
B2 B7 B3 59.88(14)
B2 B7 B8 107.43(17)
B3 B7 B8 59.69(13)
B2 B7 B11 59.62(13)
B3 B7 B11 107.63(16)
B8 B7 B11 107.79(15)
B2 B7 B12 107.85(15)
B3 B7 B12 107.98(16)
B8 B7 B12 60.07(11)
B11 B7 B12 60.19(11)
B2 B7 H7 121.7(9)
B3 B7 H7 122.7(9)
B8 B7 H7 122.9(9)
B11 B7 H7 120.9(9)
B12 B7 H7 121.3(9)
B4 B8 B3 60.33(15)
B4 B8 B7 108.20(16)
B3 B8 B7 59.87(13)
B4 B8 B12 108.25(16)
B3 B8 B12 108.13(16)
B7 B8 B12 60.08(12)
B4 B8 B9 59.77(14)
B3 B8 B9 108.00(17)
B7 B8 B9 108.08(16)
B12 B8 B9 60.23(12)
B4 B8 H8 121.2(9)
B3 B8 H8 121.1(9)
B7 B8 H8 121.7(9)
B12 B8 H8 122.1(9)
B9 B8 H8 122.1(9)
B5 B9 B4 60.21(15)
B5 B9 B10 59.89(14)
B4 B9 B10 108.03(16)
B5 B9 B8 107.61(17)
B4 B9 B8 59.42(14)
B10 B9 B8 107.92(16)
B5 B9 B12 108.11(16)
B4 B9 B12 107.70(16)
B10 B9 B12 60.32(12)
B8 B9 B12 59.89(12)
B5 B9 H9 122.3(9)
B4 B9 H9 121.2(9)
B10 B9 H9 122.6(9)
B8 B9 H9 121.1(9)
B12 B9 H9 121.7(9)
B6 B10 B5 60.05(14)
B6 B10 B9 107.87(17)
B5 B10 B9 59.75(13)
B6 B10 B11 59.67(13)
B5 B10 B11 107.69(17)
B9 B10 B11 108.04(15)
B6 B10 B12 107.87(15)
B5 B10 B12 107.91(16)
B9 B10 B12 60.20(11)
B11 B10 B12 60.07(11)
B6 B10 H10 122.2(10)
B5 B10 H10 121.7(10)
B9 B10 H10 121.3(10)
B11 B10 H10 122.2(10)
B12 B10 H10 121.6(10)
B6 B11 B2 60.21(13)
B6 B11 B10 59.73(13)
B2 B11 B10 107.85(17)
B6 B11 B7 108.09(17)
B2 B11 B7 59.75(13)
B10 B11 B7 108.17(15)
B6 B11 B12 108.13(15)
B2 B11 B12 107.81(16)
B10 B11 B12 60.33(11)
B7 B11 B12 60.00(11)
B6 B11 H11 120.7(10)
B2 B11 H11 120.7(10)
B10 B11 H11 122.3(10)
B7 B11 H11 121.9(10)
B12 B11 H11 122.9(10)
C2 B12 B8 120.45(14)
C2 B12 B7 121.76(15)
B8 B12 B7 59.84(12)
C2 B12 B11 123.79(14)
B8 B12 B11 107.30(14)
B7 B12 B11 59.81(12)
C2 B12 B9 121.22(15)
B8 B12 B9 59.89(12)
B7 B12 B9 107.62(15)
B11 B12 B9 107.08(14)
C2 B12 B10 123.28(16)
B8 B12 B10 107.25(15)
B7 B12 B10 107.44(13)
B11 B12 B10 59.60(12)
B9 B12 B10 59.47(12)
C7 C2 C3 115.95(18)
C7 C2 B12 122.33(17)
C3 C2 B12 121.72(15)
C4 C3 C2 122.1(2)
C4 C3 H3A 120.3(11)
C2 C3 H3A 117.3(11)
C5 C4 C3 119.9(2)
C5 C4 H4A 121.6(13)
C3 C4 H4A 118.5(13)
C6 C5 C4 119.2(2)
C6 C5 H5A 122.7(15)
C4 C5 H5A 117.9(15)
C5 C6 C7 120.6(2)
C5 C6 H6A 121.5(17)
C7 C6 H6A 117.9(17)
C6 C7 C2 122.2(2)
C6 C7 H7A 120.9(13)
C2 C7 H7A 116.9(13)
C14 N1 C12 106.55(14)
C14 N1 C16 111.71(16)
C12 N1 C16 111.12(17)
C14 N1 C10 110.71(17)
C12 N1 C10 110.69(14)
C16 N1 C10 106.12(15)
C11 C10 N1 115.32(16)
C11 C10 H10A 112.7(12)
N1 C10 H10A 104.8(12)
C11 C10 H10B 111.6(11)
N1 C10 H10B 104.4(11)
H10A C10 H10B 107.2(16)
C10 C11 H11A 109.5
C10 C11 H11B 109.5
H11A C11 H11B 109.5
C10 C11 H11C 109.5
H11A C11 H11C 109.5
H11B C11 H11C 109.5
C13 C12 N1 115.76(16)
C13 C12 H12A 112.1(11)
N1 C12 H12A 103.3(11)
C13 C12 H12B 111.3(12)
N1 C12 H12B 103.7(12)
H12A C12 H12B 110.1(16)
C12 C13 H13A 109.5
C12 C13 H13B 109.5
H13A C13 H13B 109.5
C12 C13 H13C 109.5
H13A C13 H13C 109.5
H13B C13 H13C 109.5
C15 C14 N1 115.46(18)
C15 C14 H14A 111.3(14)
N1 C14 H14A 104.6(14)
C15 C14 H14B 112.3(12)
N1 C14 H14B 105.1(12)
H14A C14 H14B 107.5(18)
C14 C15 H15A 109.5
C14 C15 H15B 109.5
H15A C15 H15B 109.5
C14 C15 H15C 109.5
H15A C15 H15C 109.5
H15B C15 H15C 109.5
C17 C16 N1 114.72(18)
C17 C16 H16A 112.1(13)
N1 C16 H16A 106.2(13)
C17 C16 H16B 112.1(12)
N1 C16 H16B 105.1(12)
H16A C16 H16B 106.0(18)
C16 C17 H17A 109.5
C16 C17 H17B 109.5
H17A C17 H17B 109.5
C16 C17 H17C 109.5
H17A C17 H17C 109.5
H17B C17 H17C 109.5

loop_
_geom_bond_atom_site_label_1
_geom_bond_atom_site_label_2
_geom_bond_distance
C1 B2 1.693(3)
C1 B5 1.694(3)
C1 B6 1.697(4)
C1 B3 1.698(3)
C1 B4 1.701(3)
C1 H1 0.97(2)
B2 B11 1.762(3)
B2 B3 1.764(4)
B2 B7 1.765(3)
B2 B6 1.768(3)
B2 H2 1.06(2)
B3 B8 1.766(3)
B3 B7 1.769(3)
B3 B4 1.771(4)
B3 H3 1.11(2)
B4 B8 1.759(3)
B4 B9 1.765(3)
B4 B5 1.771(4)
B4 H4 1.08(2)
B5 B9 1.766(3)
B5 B6 1.767(4)
B5 B10 1.768(4)
B5 H5 1.06(2)
B6 B11 1.762(3)
B6 B10 1.763(3)
B6 H6 1.07(2)
B7 B8 1.779(3)
B7 B11 1.780(3)
B7 B12 1.784(3)
B7 H7 1.139(18)
B8 B12 1.784(3)
B8 B9 1.784(3)
B8 H8 1.105(18)
B9 B10 1.777(3)
B9 B12 1.790(3)
B9 H9 1.110(18)
B10 B11 1.779(3)
B10 B12 1.792(3)
B10 H10 1.076(19)
B11 B12 1.787(3)
B11 H11 1.084(19)
B12 C2 1.583(2)
C2 C7 1.390(3)
C2 C3 1.392(2)
C3 C4 1.387(3)
C3 H3A 0.947(18)
C4 C5 1.375(4)
C4 H4A 0.91(2)
C5 C6 1.366(4)
C5 H5A 0.99(3)
C6 C7 1.374(3)
C6 H6A 0.99(3)
C7 H7A 0.96(2)
N1 C14 1.509(2)
N1 C12 1.513(2)
N1 C16 1.519(2)
N1 C10 1.522(2)
C10 C11 1.503(3)
C10 H10A 0.99(2)
C10 H10B 1.00(2)
C11 H11A 0.9600
C11 H11B 0.9600
C11 H11C 0.9600
C12 C13 1.504(3)
C12 H12A 0.99(2)
C12 H12B 0.97(2)
C13 H13A 0.9600
C13 H13B 0.9600
C13 H13C 0.9600
C14 C15 1.506(3)
C14 H14A 0.90(2)
C14 H14B 0.99(2)
C15 H15A 0.9600
C15 H15B 0.9600
C15 H15C 0.9600
C16 C17 1.513(3)
C16 H16A 1.01(2)
C16 H16B 1.00(2)
C17 H17A 0.9600
C17 H17B 0.9600
C17 H17C 0.9600

loop_
_geom_torsion_atom_site_label_1
_geom_torsion_atom_site_label_2
_geom_torsion_atom_site_label_3
_geom_torsion_atom_site_label_4
_geom_torsion
B5 C1 B2 B11 -3.5(2)
B6 C1 B2 B11 -39.88(15)
B3 C1 B2 B11 103.18(17)
B4 C1 B2 B11 66.7(2)
B5 C1 B2 B3 -106.72(19)
B6 C1 B2 B3 -143.06(18)
B4 C1 B2 B3 -36.53(19)
B5 C1 B2 B7 -66.5(2)
B6 C1 B2 B7 -102.85(18)
B3 C1 B2 B7 40.21(16)
B4 C1 B2 B7 3.7(2)
B5 C1 B2 B6 36.35(18)
B3 C1 B2 B6 143.06(18)
B4 C1 B2 B6 106.5(2)
B5 C1 B3 B2 106.4(2)
B6 C1 B3 B2 36.15(18)
B4 C1 B3 B2 142.55(18)
B2 C1 B3 B8 -102.61(18)
B5 C1 B3 B8 3.8(2)
B6 C1 B3 B8 -66.5(2)
B4 C1 B3 B8 39.94(16)
B2 C1 B3 B7 -39.98(16)
B5 C1 B3 B7 66.4(2)
B6 C1 B3 B7 -3.8(2)
B4 C1 B3 B7 102.57(18)
B2 C1 B3 B4 -142.55(18)
B5 C1 B3 B4 -36.17(18)
B6 C1 B3 B4 -106.4(2)
B11 B2 B3 C1 -96.28(18)
B7 B2 B3 C1 -134.06(17)
B6 B2 B3 C1 -32.75(16)
C1 B2 B3 B8 96.10(19)
B11 B2 B3 B8 -0.2(2)
B7 B2 B3 B8 -37.96(16)
B6 B2 B3 B8 63.4(2)
C1 B2 B3 B7 134.06(17)
B11 B2 B3 B7 37.78(16)
B6 B2 B3 B7 101.31(19)
C1 B2 B3 B4 33.07(16)
B11 B2 B3 B4 -63.2(2)
B7 B2 B3 B4 -100.99(17)
B6 B2 B3 B4 0.3(2)
B2 C1 B4 B8 -3.7(3)
B5 C1 B4 B8 102.96(19)
B6 C1 B4 B8 66.4(2)
B3 C1 B4 B8 -40.17(17)
B2 C1 B4 B9 -66.7(2)
B5 C1 B4 B9 39.93(16)
B6 C1 B4 B9 3.4(3)
B3 C1 B4 B9 -103.20(19)
B2 C1 B4 B5 -106.7(2)
B6 C1 B4 B5 -36.57(18)
B3 C1 B4 B5 -143.13(17)
B2 C1 B4 B3 36.48(19)
B5 C1 B4 B3 143.13(17)
B6 C1 B4 B3 106.6(2)
B2 B3 B4 C1 -33.02(16)
B8 B3 B4 C1 -133.89(18)
B7 B3 B4 C1 -96.37(18)
C1 B3 B4 B8 133.89(18)
B2 B3 B4 B8 100.87(18)
B7 B3 B4 B8 37.52(16)
C1 B3 B4 B9 95.88(19)
B2 B3 B4 B9 62.9(2)
B8 B3 B4 B9 -38.00(16)
B7 B3 B4 B9 -0.5(2)
C1 B3 B4 B5 32.46(15)
B2 B3 B4 B5 -0.6(2)
B8 B3 B4 B5 -101.43(18)
B7 B3 B4 B5 -63.9(2)
B2 C1 B5 B9 66.2(2)
B6 C1 B5 B9 102.59(18)
B3 C1 B5 B9 -3.8(2)
B4 C1 B5 B9 -39.98(16)
B2 C1 B5 B6 -36.36(17)
B3 C1 B5 B6 -106.4(2)
B4 C1 B5 B6 -142.57(17)
B2 C1 B5 B10 3.6(2)
B6 C1 B5 B10 39.98(15)
B3 C1 B5 B10 -66.5(2)
B4 C1 B5 B10 -102.59(18)
B2 C1 B5 B4 106.2(2)
B6 C1 B5 B4 142.57(17)
B3 C1 B5 B4 36.14(18)
B8 B4 B5 C1 -96.06(19)
B9 B4 B5 C1 -134.08(18)
B3 B4 B5 C1 -32.52(15)
C1 B4 B5 B9 134.08(18)
B8 B4 B5 B9 38.01(16)
B3 B4 B5 B9 101.55(18)
C1 B4 B5 B6 33.11(16)
B8 B4 B5 B6 -62.9(2)
B9 B4 B5 B6 -100.96(18)
B3 B4 B5 B6 0.6(2)
C1 B4 B5 B10 96.42(18)
B8 B4 B5 B10 0.4(2)
B9 B4 B5 B10 -37.66(16)
B3 B4 B5 B10 63.9(2)
B2 C1 B6 B11 39.85(15)
B5 C1 B6 B11 -102.99(17)
B3 C1 B6 B11 3.8(2)
B4 C1 B6 B11 -66.4(2)
B2 C1 B6 B10 102.71(18)
B5 C1 B6 B10 -40.13(15)
B3 C1 B6 B10 66.6(2)
B4 C1 B6 B10 -3.5(2)
B5 C1 B6 B2 -142.84(17)
B3 C1 B6 B2 -36.08(18)
B4 C1 B6 B2 -106.2(2)
B2 C1 B6 B5 142.84(17)
B3 C1 B6 B5 106.76(19)
B4 C1 B6 B5 36.61(18)
B11 B2 B6 C1 134.22(16)
B3 B2 B6 C1 32.79(16)
B7 B2 B6 C1 96.63(19)
C1 B2 B6 B11 -134.22(16)
B3 B2 B6 B11 -101.42(18)
B7 B2 B6 B11 -37.59(17)
C1 B2 B6 B10 -96.33(19)
B11 B2 B6 B10 37.88(17)
B3 B2 B6 B10 -63.5(2)
B7 B2 B6 B10 0.3(3)
C1 B2 B6 B5 -32.75(16)
B11 B2 B6 B5 101.47(17)
B3 B2 B6 B5 0.0(2)
B7 B2 B6 B5 63.9(2)
B9 B5 B6 C1 -96.5(2)
B10 B5 B6 C1 -134.02(17)
B4 B5 B6 C1 -33.13(16)
C1 B5 B6 B11 96.12(18)
B9 B5 B6 B11 -0.4(2)
B10 B5 B6 B11 -37.90(17)
B4 B5 B6 B11 63.0(2)
C1 B5 B6 B10 134.02(17)
B9 B5 B6 B10 37.53(16)
B4 B5 B6 B10 100.89(17)
C1 B5 B6 B2 32.74(16)
B9 B5 B6 B2 -63.8(2)
B10 B5 B6 B2 -101.28(19)
B4 B5 B6 B2 -0.4(2)
C1 B2 B7 B3 -39.52(17)
B11 B2 B7 B3 -138.25(18)
B6 B2 B7 B3 -101.0(2)
C1 B2 B7 B8 -2.1(2)
B11 B2 B7 B8 -100.78(17)
B3 B2 B7 B8 37.47(16)
B6 B2 B7 B8 -63.5(2)
C1 B2 B7 B11 98.73(18)
B3 B2 B7 B11 138.25(18)
B6 B2 B7 B11 37.26(17)
C1 B2 B7 B12 61.3(2)
B11 B2 B7 B12 -37.41(15)
B3 B2 B7 B12 100.84(18)
B6 B2 B7 B12 -0.2(2)
C1 B3 B7 B2 39.29(16)
B8 B3 B7 B2 137.75(17)
B4 B3 B7 B2 100.58(19)
C1 B3 B7 B8 -98.46(18)
B2 B3 B7 B8 -137.75(17)
B4 B3 B7 B8 -37.17(16)
C1 B3 B7 B11 2.2(2)
B2 B3 B7 B11 -37.06(16)
B8 B3 B7 B11 100.69(16)
B4 B3 B7 B11 63.5(2)
C1 B3 B7 B12 -61.33(19)
B2 B3 B7 B12 -100.62(17)
B8 B3 B7 B12 37.13(14)
B4 B3 B7 B12 0.0(2)
C1 B4 B8 B3 39.42(17)
B9 B4 B8 B3 138.05(18)
B5 B4 B8 B3 100.43(19)
C1 B4 B8 B7 2.1(2)
B9 B4 B8 B7 100.75(17)
B5 B4 B8 B7 63.1(2)
B3 B4 B8 B7 -37.30(16)
C1 B4 B8 B12 -61.5(2)
B9 B4 B8 B12 37.13(14)
B5 B4 B8 B12 -0.5(2)
B3 B4 B8 B12 -100.91(18)
C1 B4 B8 B9 -98.62(19)
B5 B4 B8 B9 -37.62(17)
B3 B4 B8 B9 -138.05(18)
C1 B3 B8 B4 -39.45(17)
B2 B3 B8 B4 -100.5(2)
B7 B3 B8 B4 -138.28(18)
C1 B3 B8 B7 98.83(18)
B2 B3 B8 B7 37.73(16)
B4 B3 B8 B7 138.28(18)
C1 B3 B8 B12 61.7(2)
B2 B3 B8 B12 0.6(2)
B7 B3 B8 B12 -37.17(15)
B4 B3 B8 B12 101.10(18)
C1 B3 B8 B9 -2.1(2)
B2 B3 B8 B9 -63.1(2)
B7 B3 B8 B9 -100.88(17)
B4 B3 B8 B9 37.40(17)
B2 B7 B8 B4 -0.1(2)
B3 B7 B8 B4 37.50(17)
B11 B7 B8 B4 -62.9(2)
B12 B7 B8 B4 -101.01(17)
B2 B7 B8 B3 -37.55(16)
B11 B7 B8 B3 -100.42(17)
B12 B7 B8 B3 -138.51(16)
B2 B7 B8 B12 100.96(17)
B3 B7 B8 B12 138.51(16)
B11 B7 B8 B12 38.09(14)
B2 B7 B8 B9 63.2(2)
B3 B7 B8 B9 100.74(18)
B11 B7 B8 B9 0.3(2)
B12 B7 B8 B9 -37.77(14)
C1 B5 B9 B4 39.42(17)
B6 B5 B9 B4 100.8(2)
B10 B5 B9 B4 138.09(18)
C1 B5 B9 B10 -98.67(18)
B6 B5 B9 B10 -37.30(17)
B4 B5 B9 B10 -138.09(18)
C1 B5 B9 B8 2.2(2)
B6 B5 B9 B8 63.6(2)
B10 B5 B9 B8 100.90(17)
B4 B5 B9 B8 -37.19(17)
C1 B5 B9 B12 -61.0(2)
B6 B5 B9 B12 0.3(2)
B10 B5 B9 B12 37.64(15)
B4 B5 B9 B12 -100.45(18)
C1 B4 B9 B5 -39.16(16)
B8 B4 B9 B5 -138.00(18)
B3 B4 B9 B5 -100.33(19)
C1 B4 B9 B10 -1.7(2)
B8 B4 B9 B10 -100.57(17)
B5 B4 B9 B10 37.42(16)
B3 B4 B9 B10 -62.9(2)
C1 B4 B9 B8 98.83(19)
B5 B4 B9 B8 138.00(18)
B3 B4 B9 B8 37.67(17)
C1 B4 B9 B12 62.0(2)
B8 B4 B9 B12 -36.85(14)
B5 B4 B9 B12 101.15(17)
B3 B4 B9 B12 0.8(2)
B4 B8 B9 B5 37.54(17)
B3 B8 B9 B5 -0.1(2)
B7 B8 B9 B5 -63.4(2)
B12 B8 B9 B5 -101.12(17)
B3 B8 B9 B4 -37.64(17)
B7 B8 B9 B4 -100.96(17)
B12 B8 B9 B4 -138.66(16)
B4 B8 B9 B10 100.76(17)
B3 B8 B9 B10 63.1(2)
B7 B8 B9 B10 -0.2(2)
B12 B8 B9 B10 -37.90(14)
B4 B8 B9 B12 138.66(16)
B3 B8 B9 B12 101.02(17)
B7 B8 B9 B12 37.70(14)
C1 B6 B10 B5 39.33(17)
B11 B6 B10 B5 138.04(18)
B2 B6 B10 B5 100.5(2)
C1 B6 B10 B9 2.1(2)
B11 B6 B10 B9 100.85(17)
B2 B6 B10 B9 63.3(2)
B5 B6 B10 B9 -37.18(16)
C1 B6 B10 B11 -98.70(18)
B2 B6 B10 B11 -37.57(17)
B5 B6 B10 B11 -138.04(18)
C1 B6 B10 B12 -61.5(2)
B11 B6 B10 B12 37.25(15)
B2 B6 B10 B12 -0.3(2)
B5 B6 B10 B12 -100.79(18)
C1 B5 B10 B6 -39.42(15)
B9 B5 B10 B6 -138.25(18)
B4 B5 B10 B6 -100.81(19)
C1 B5 B10 B9 98.83(18)
B6 B5 B10 B9 138.25(18)
B4 B5 B10 B9 37.45(16)
C1 B5 B10 B11 -2.1(2)
B9 B5 B10 B11 -100.97(16)
B6 B5 B10 B11 37.28(15)
B4 B5 B10 B11 -63.5(2)
C1 B5 B10 B12 61.3(2)
B9 B5 B10 B12 -37.54(15)
B6 B5 B10 B12 100.71(17)
B4 B5 B10 B12 -0.1(2)
B5 B9 B10 B6 37.31(16)
B4 B9 B10 B6 -0.3(2)
B8 B9 B10 B6 -63.1(2)
B12 B9 B10 B6 -100.77(17)
B4 B9 B10 B5 -37.57(17)
B8 B9 B10 B5 -100.37(18)
B12 B9 B10 B5 -138.08(17)
B5 B9 B10 B11 100.37(18)
B4 B9 B10 B11 62.8(2)
B8 B9 B10 B11 0.0(2)
B12 B9 B10 B11 -37.71(14)
B5 B9 B10 B12 138.08(17)
B4 B9 B10 B12 100.51(17)
B8 B9 B10 B12 37.71(14)
C1 B6 B11 B2 -39.14(15)
B10 B6 B11 B2 -137.99(18)
B5 B6 B11 B2 -100.3(2)
C1 B6 B11 B10 98.85(18)
B2 B6 B11 B10 137.99(18)
B5 B6 B11 B10 37.68(17)
C1 B6 B11 B7 -2.1(2)
B10 B6 B11 B7 -100.91(16)
B2 B6 B11 B7 37.09(16)
B5 B6 B11 B7 -63.2(2)
C1 B6 B11 B12 61.4(2)
B10 B6 B11 B12 -37.43(15)
B2 B6 B11 B12 100.57(18)
B5 B6 B11 B12 0.3(2)
C1 B2 B11 B6 39.29(15)
B3 B2 B11 B6 100.8(2)
B7 B2 B11 B6 138.43(18)
C1 B2 B11 B10 1.9(2)
B3 B2 B11 B10 63.5(2)
B7 B2 B11 B10 101.04(16)
B6 B2 B11 B10 -37.39(16)
C1 B2 B11 B7 -99.14(18)
B3 B2 B11 B7 -37.59(17)
B6 B2 B11 B7 -138.43(18)
C1 B2 B11 B12 -61.8(2)
B3 B2 B11 B12 -0.3(2)
B7 B2 B11 B12 37.32(15)
B6 B2 B11 B12 -101.11(17)
B5 B10 B11 B6 -37.45(16)
B9 B10 B11 B6 -100.57(18)
B12 B10 B11 B6 -138.34(17)
B6 B10 B11 B2 37.60(16)
B5 B10 B11 B2 0.1(2)
B9 B10 B11 B2 -62.97(19)
B12 B10 B11 B2 -100.74(16)
B6 B10 B11 B7 100.77(18)
B5 B10 B11 B7 63.32(19)
B9 B10 B11 B7 0.2(2)
B12 B10 B11 B7 -37.57(14)
B6 B10 B11 B12 138.34(17)
B5 B10 B11 B12 100.88(17)
B9 B10 B11 B12 37.77(14)
B2 B7 B11 B6 -37.29(16)
B3 B7 B11 B6 -0.1(2)
B8 B7 B11 B6 62.88(19)
B12 B7 B11 B6 100.91(16)
B3 B7 B11 B2 37.18(16)
B8 B7 B11 B2 100.17(18)
B12 B7 B11 B2 138.20(17)
B2 B7 B11 B10 -100.49(18)
B3 B7 B11 B10 -63.31(19)
B8 B7 B11 B10 -0.3(2)
B12 B7 B11 B10 37.71(14)
B2 B7 B11 B12 -138.20(17)
B3 B7 B11 B12 -101.03(17)
B8 B7 B11 B12 -38.04(14)
B4 B8 B12 C2 -147.68(17)
B3 B8 B12 C2 148.46(17)
B7 B8 B12 C2 111.38(18)
B9 B8 B12 C2 -110.74(18)
B4 B8 B12 B7 100.94(17)
B3 B8 B12 B7 37.08(15)
B9 B8 B12 B7 137.88(16)
B4 B8 B12 B11 63.15(19)
B3 B8 B12 B11 -0.7(2)
B7 B8 B12 B11 -37.80(14)
B9 B8 B12 B11 100.08(16)
B4 B8 B12 B9 -36.93(15)
B3 B8 B12 B9 -100.80(18)
B7 B8 B12 B9 -137.88(16)
B4 B8 B12 B10 0.4(2)
B3 B8 B12 B10 -63.44(19)
B7 B8 B12 B10 -100.52(15)
B9 B8 B12 B10 37.36(14)
B2 B7 B12 C2 150.52(17)
B3 B7 B12 C2 -146.21(16)
B8 B7 B12 C2 -109.25(18)
B11 B7 B12 C2 113.36(17)
B2 B7 B12 B8 -100.23(18)
B3 B7 B12 B8 -36.96(15)
B11 B7 B12 B8 -137.39(16)
B2 B7 B12 B11 37.16(16)
B3 B7 B12 B11 100.43(17)
B8 B7 B12 B11 137.39(16)
B2 B7 B12 B9 -62.73(19)
B3 B7 B12 B9 0.54(19)
B8 B7 B12 B9 37.50(14)
B11 B7 B12 B9 -99.89(16)
B2 B7 B12 B10 0.0(2)
B3 B7 B12 B10 63.22(18)
B8 B7 B12 B10 100.19(16)
B11 B7 B12 B10 -37.20(14)
B6 B11 B12 C2 149.06(18)
B2 B11 B12 C2 -147.29(18)
B10 B11 B12 C2 111.9(2)
B7 B11 B12 C2 -110.1(2)
B6 B11 B12 B8 -63.0(2)
B2 B11 B12 B8 0.6(2)
B10 B11 B12 B8 -100.21(16)
B7 B11 B12 B8 37.81(15)
B6 B11 B12 B7 -100.86(18)
B2 B11 B12 B7 -37.21(16)
B10 B11 B12 B7 -138.02(16)
B6 B11 B12 B9 0.0(2)
B2 B11 B12 B9 63.60(19)
B10 B11 B12 B9 -37.21(15)
B7 B11 B12 B9 100.81(16)
B6 B11 B12 B10 37.17(16)
B2 B11 B12 B10 100.81(18)
B7 B11 B12 B10 138.02(16)
B5 B9 B12 C2 -150.25(17)
B4 B9 B12 C2 146.13(17)
B10 B9 B12 C2 -112.80(19)
B8 B9 B12 C2 109.48(18)
B5 B9 B12 B8 100.27(18)
B4 B9 B12 B8 36.65(15)
B10 B9 B12 B8 137.72(16)
B5 B9 B12 B7 62.79(19)
B4 B9 B12 B7 -0.8(2)
B10 B9 B12 B7 100.24(15)
B8 B9 B12 B7 -37.48(14)
B5 B9 B12 B11 -0.2(2)
B4 B9 B12 B11 -63.81(19)
B10 B9 B12 B11 37.27(15)
B8 B9 B12 B11 -100.45(16)
B5 B9 B12 B10 -37.45(16)
B4 B9 B12 B10 -101.07(17)
B8 B9 B12 B10 -137.72(16)
B6 B10 B12 C2 -149.78(17)
B5 B10 B12 C2 146.78(17)
B9 B10 B12 C2 109.44(19)
B11 B10 B12 C2 -112.71(18)
B6 B10 B12 B8 63.2(2)
B5 B10 B12 B8 -0.2(2)
B9 B10 B12 B8 -37.54(14)
B11 B10 B12 B8 100.31(16)
B6 B10 B12 B7 0.2(2)
B5 B10 B12 B7 -63.21(18)
B9 B10 B12 B7 -100.55(16)
B11 B10 B12 B7 37.30(15)
B6 B10 B12 B11 -37.07(16)
B5 B10 B12 B11 -100.51(17)
B9 B10 B12 B11 -137.85(16)
B6 B10 B12 B9 100.78(19)
B5 B10 B12 B9 37.34(15)
B11 B10 B12 B9 137.85(16)
B8 B12 C2 C7 -140.62(19)
B7 B12 C2 C7 -69.4(2)
B11 B12 C2 C7 3.3(3)
B9 B12 C2 C7 148.30(19)
B10 B12 C2 C7 76.5(2)
B8 B12 C2 C3 38.5(2)
B7 B12 C2 C3 109.7(2)
B11 B12 C2 C3 -177.59(17)
B9 B12 C2 C3 -32.6(3)
B10 B12 C2 C3 -104.4(2)
C7 C2 C3 C4 -0.8(3)
B12 C2 C3 C4 -179.97(18)
C2 C3 C4 C5 0.7(3)
C3 C4 C5 C6 -0.3(4)
C4 C5 C6 C7 0.1(4)
C5 C6 C7 C2 -0.3(4)
C3 C2 C7 C6 0.6(3)
B12 C2 C7 C6 179.7(2)
C14 N1 C10 C11 58.7(2)
C12 N1 C10 C11 -59.3(2)
C16 N1 C10 C11 -179.9(2)
C14 N1 C12 C13 -178.4(2)
C16 N1 C12 C13 59.7(2)
C10 N1 C12 C13 -58.0(2)
C12 N1 C14 C15 -180.0(2)
C16 N1 C14 C15 -58.4(3)
C10 N1 C14 C15 59.6(3)
C14 N1 C16 C17 -58.1(3)
C12 N1 C16 C17 60.7(3)
C10 N1 C16 C17 -178.9(2)
